data_7214689
loop_
_publ_author_name
'Iwase, Noriaki'
'Kobayashi, Yuhei'
'Kinuta, Takafumi'
'Sato, Tomohiro'
'Tajima, Nobuo'
'Kuroda, Reiko'
'Matsubara, Yoshio'
'Imai, Yoshitane'

_publ_section_title
;
 Solid-state visible molecular recognition system of bisphenol A and its
 derivatives by solid co-grinding crystallization with benzoquinone
;
_journal_issue 24
_journal_name_full CrystEngComm
_journal_page_first 8599
_journal_paper_doi 10.1039/c2ce26148k
_journal_volume 14
_journal_year 2012
_chemical_formula_sum 'C21 H24 O3'
_chemical_formula_weight 324.40
_chemical_name_systematic
;
?
;
_space_group_IT_number 2
_symmetry_cell_setting triclinic
_symmetry_space_group_name_Hall '-P 1'
_symmetry_space_group_name_H-M 'P -1'
_atom_sites_solution_hydrogens geom
_atom_sites_solution_primary direct
_atom_sites_solution_secondary difmap
_audit_creation_method SHELXL-97
_cell_angle_alpha 90.2410(10)
_cell_angle_beta 107.1330(10)
_cell_angle_gamma 92.4330(10)
_cell_formula_units_Z 2
_cell_length_a 8.7120(7)
_cell_length_b 10.1166(8)
_cell_length_c 10.2478(8)
_cell_measurement_reflns_used 3350
_cell_measurement_temperature 115(2)
_cell_measurement_theta_max 27.88
_cell_measurement_theta_min 2.20
_cell_volume 862.21(12)
_computing_structure_refinement 'SHELXL-97 (Sheldrick, 2008)'
_computing_structure_solution 'SHELXS-97 (Sheldrick, 2008)'
_diffrn_ambient_temperature 115(2)
_diffrn_measured_fraction_theta_full 0.987
_diffrn_measured_fraction_theta_max 0.919
_diffrn_measurement_device_type 'Bruker APEX'
_diffrn_measurement_method \w-scans
_diffrn_radiation_monochromator graphite
_diffrn_radiation_source 'fine-focus sealed tube'
_diffrn_radiation_type MoK\a
_diffrn_radiation_wavelength 0.71073
_diffrn_reflns_av_R_equivalents 0.0118
_diffrn_reflns_av_sigmaI/netI 0.0290
_diffrn_reflns_limit_h_max 9
_diffrn_reflns_limit_h_min -11
_diffrn_reflns_limit_k_max 9
_diffrn_reflns_limit_k_min -12
_diffrn_reflns_limit_l_max 12
_diffrn_reflns_limit_l_min -13
_diffrn_reflns_number 5378
_diffrn_reflns_theta_full 25.00
_diffrn_reflns_theta_max 27.88
_diffrn_reflns_theta_min 2.02
_exptl_absorpt_coefficient_mu 0.082
_exptl_absorpt_correction_T_max 0.9838
_exptl_absorpt_correction_T_min 0.9640
_exptl_absorpt_correction_type empirical
_exptl_absorpt_process_details 'Bruker SADABS'
_exptl_crystal_colour colorless
_exptl_crystal_density_diffrn 1.250
_exptl_crystal_density_method 'not measured'
_exptl_crystal_description plate
_exptl_crystal_F_000 348
_exptl_crystal_size_max 0.45
_exptl_crystal_size_mid 0.25
_exptl_crystal_size_min 0.20
_refine_diff_density_max 0.349
_refine_diff_density_min -0.247
_refine_diff_density_rms 0.047
_refine_ls_extinction_method none
_refine_ls_goodness_of_fit_ref 1.053
_refine_ls_hydrogen_treatment constr
_refine_ls_matrix_type full
_refine_ls_number_parameters 224
_refine_ls_number_reflns 3768
_refine_ls_number_restraints 0
_refine_ls_restrained_S_all 1.053
_refine_ls_R_factor_all 0.0490
_refine_ls_R_factor_gt 0.0443
_refine_ls_shift/su_max 0.003
_refine_ls_shift/su_mean 0.000
_refine_ls_structure_factor_coef Fsqd
_refine_ls_weighting_details 'calc w=1/[\s^2^(Fo^2^)+(0.0614P)^2^+0.3143P] where P=(Fo^2^+2Fc^2^)/3'
_refine_ls_weighting_scheme calc
_refine_ls_wR_factor_gt 0.1177
_refine_ls_wR_factor_ref 0.1215
_reflns_number_gt 3350
_reflns_number_total 3768
_reflns_threshold_expression >2\s(I)
_cod_data_source_file c2ce26148k.txt
_cod_data_source_block imai023_2
_cod_original_sg_symbol_H-M P-1
_cod_database_code 7214689

loop_
_symmetry_equiv_pos_as_xyz
'x, y, z'
'-x, -y, -z'

loop_
_atom_site_label
_atom_site_type_symbol
_atom_site_fract_x
_atom_site_fract_y
_atom_site_fract_z
_atom_site_U_iso_or_equiv
_atom_site_adp_type
_atom_site_occupancy
_atom_site_symmetry_multiplicity
_atom_site_calc_flag
_atom_site_refinement_flags
C1 C -0.27796(14) 0.64884(12) 0.05610(12) 0.0177(3) Uani 1 1 d .
C2 C -0.27606(15) 0.59610(13) -0.06944(13) 0.0193(3) Uani 1 1 d .
H2 H -0.2322 0.5120 -0.0713 0.023 Uiso 1 1 calc R
C3 C -0.33584(15) 0.66178(13) -0.19229(13) 0.0188(3) Uani 1 1 d .
C4 C -0.40423(14) 0.78257(12) -0.18783(12) 0.0176(3) Uani 1 1 d .
C5 C -0.40993(15) 0.83682(12) -0.06505(13) 0.0199(3) Uani 1 1 d .
H5 H -0.4583 0.9190 -0.0637 0.024 Uiso 1 1 calc R
C6 C -0.34528(15) 0.77127(13) 0.05539(13) 0.0199(3) Uani 1 1 d .
H6 H -0.3468 0.8105 0.1394 0.024 Uiso 1 1 calc R
C7 C -0.32559(18) 0.60520(14) -0.32544(13) 0.0254(3) Uani 1 1 d .
H7A H -0.4343 0.5886 -0.3876 0.038 Uiso 1 1 calc R
H7B H -0.2699 0.5220 -0.3087 0.038 Uiso 1 1 calc R
H7C H -0.2659 0.6683 -0.3667 0.038 Uiso 1 1 calc R
C8 C -0.19858(15) 0.58376(12) 0.19312(13) 0.0195(3) Uani 1 1 d .
C9 C -0.17382(18) 0.43589(13) 0.17412(14) 0.0259(3) Uani 1 1 d .
H9A H -0.2776 0.3906 0.1284 0.039 Uiso 1 1 calc R
H9B H -0.1273 0.3966 0.2636 0.039 Uiso 1 1 calc R
H9C H -0.1008 0.4264 0.1183 0.039 Uiso 1 1 calc R
C10 C -0.30753(17) 0.59361(15) 0.28683(14) 0.0256(3) Uani 1 1 d .
H10A H -0.3116 0.6864 0.3130 0.038 Uiso 1 1 calc R
H10B H -0.2640 0.5417 0.3690 0.038 Uiso 1 1 calc R
H10C H -0.4162 0.5590 0.2381 0.038 Uiso 1 1 calc R
C11 C -0.03258(15) 0.65218(12) 0.25795(12) 0.0175(3) Uani 1 1 d .
C12 C 0.05497(15) 0.70799(13) 0.17598(12) 0.0191(3) Uani 1 1 d .
H12 H 0.0059 0.7087 0.0800 0.023 Uiso 1 1 calc R
C13 C 0.20968(15) 0.76235(13) 0.22771(13) 0.0199(3) Uani 1 1 d .
C14 C 0.28237(15) 0.76068(12) 0.36845(13) 0.0194(3) Uani 1 1 d .
C15 C 0.19805(16) 0.70719(12) 0.45326(13) 0.0196(3) Uani 1 1 d .
H15 H 0.2472 0.7069 0.5492 0.024 Uiso 1 1 calc R
C16 C 0.04254(16) 0.65420(12) 0.39847(12) 0.0192(3) Uani 1 1 d .
H16 H -0.0138 0.6186 0.4578 0.023 Uiso 1 1 calc R
C17 C 0.29840(17) 0.82189(16) 0.13546(14) 0.0301(3) Uani 1 1 d .
H17A H 0.3695 0.7569 0.1162 0.045 Uiso 1 1 calc R
H17B H 0.3626 0.9003 0.1802 0.045 Uiso 1 1 calc R
H17C H 0.2211 0.8474 0.0497 0.045 Uiso 1 1 calc R
O4 O -0.46126(11) 0.84905(9) -0.30872(9) 0.0223(2) Uani 1 1 d .
H4 H -0.5212 0.9085 -0.2982 0.034 Uiso 1 1 calc R
O14 O 0.43514(11) 0.81451(10) 0.41618(9) 0.0261(2) Uani 1 1 d .
H14 H 0.4665 0.8106 0.5018 0.039 Uiso 1 1 calc R
C21 C 0.14579(16) 0.99177(13) 0.60642(14) 0.0226(3) Uani 1 1 d .
C22 C 0.14560(16) 1.03079(13) 0.46859(14) 0.0245(3) Uani 1 1 d .
H22 H 0.2454 1.0517 0.4519 0.029 Uiso 1 1 calc R
C23 C 0.01017(16) 1.03800(13) 0.36572(14) 0.0233(3) Uani 1 1 d .
C24 C 0.00458(19) 1.07457(15) 0.22354(15) 0.0314(3) Uani 1 1 d .
H24A H 0.1144 1.0900 0.2182 0.047 Uiso 1 1 calc R
H24B H -0.0549 1.1553 0.1987 0.047 Uiso 1 1 calc R
H24C H -0.0494 1.0024 0.1604 0.047 Uiso 1 1 calc R
O21 O 0.27219(12) 0.98216(10) 0.69807(10) 0.0290(2) Uani 1 1 d .

loop_
_atom_site_aniso_label
_atom_site_aniso_U_11
_atom_site_aniso_U_22
_atom_site_aniso_U_33
_atom_site_aniso_U_23
_atom_site_aniso_U_13
_atom_site_aniso_U_12
C1 0.0152(6) 0.0199(6) 0.0174(6) 0.0002(5) 0.0042(4) -0.0027(5)
C2 0.0183(6) 0.0186(6) 0.0206(6) -0.0013(5) 0.0052(5) 0.0010(5)
C3 0.0173(6) 0.0207(6) 0.0178(6) -0.0031(5) 0.0046(5) -0.0010(5)
C4 0.0129(6) 0.0213(6) 0.0170(6) 0.0003(5) 0.0022(4) -0.0009(4)
C5 0.0194(6) 0.0186(6) 0.0220(6) -0.0017(5) 0.0066(5) 0.0024(5)
C6 0.0198(6) 0.0225(6) 0.0179(6) -0.0033(5) 0.0069(5) -0.0015(5)
C7 0.0331(8) 0.0248(7) 0.0187(6) -0.0016(5) 0.0075(5) 0.0065(6)
C8 0.0210(6) 0.0199(6) 0.0170(6) 0.0014(5) 0.0052(5) -0.0009(5)
C9 0.0336(8) 0.0195(6) 0.0221(6) 0.0020(5) 0.0047(5) -0.0018(5)
C10 0.0230(7) 0.0337(7) 0.0209(6) 0.0039(6) 0.0080(5) -0.0030(5)
C11 0.0195(6) 0.0149(6) 0.0179(6) 0.0003(4) 0.0051(5) 0.0021(4)
C12 0.0210(6) 0.0213(6) 0.0144(6) 0.0014(5) 0.0040(5) 0.0021(5)
C13 0.0207(6) 0.0216(6) 0.0180(6) 0.0013(5) 0.0066(5) 0.0026(5)
C14 0.0192(6) 0.0188(6) 0.0191(6) -0.0008(5) 0.0036(5) 0.0022(5)
C15 0.0244(6) 0.0187(6) 0.0145(6) 0.0007(5) 0.0035(5) 0.0026(5)
C16 0.0249(7) 0.0173(6) 0.0168(6) 0.0023(5) 0.0079(5) 0.0020(5)
C17 0.0236(7) 0.0459(9) 0.0201(7) 0.0024(6) 0.0067(5) -0.0081(6)
O4 0.0239(5) 0.0241(5) 0.0176(4) 0.0010(4) 0.0030(4) 0.0075(4)
O14 0.0213(5) 0.0369(6) 0.0173(4) -0.0001(4) 0.0019(4) -0.0044(4)
C21 0.0197(6) 0.0168(6) 0.0296(7) -0.0028(5) 0.0041(5) 0.0036(5)
C22 0.0192(6) 0.0220(6) 0.0325(7) 0.0007(5) 0.0078(5) 0.0008(5)
C23 0.0242(7) 0.0165(6) 0.0295(7) 0.0009(5) 0.0079(5) 0.0026(5)
C24 0.0331(8) 0.0309(8) 0.0303(8) 0.0047(6) 0.0093(6) 0.0030(6)
O21 0.0212(5) 0.0316(5) 0.0301(5) -0.0049(4) 0.0007(4) 0.0062(4)

loop_
_atom_type_symbol
_atom_type_description
_atom_type_scat_dispersion_real
_atom_type_scat_dispersion_imag
_atom_type_scat_source
C C 0.0033 0.0016 'International Tables Vol C Tables 4.2.6.8 and 6.1.1.4'
H H 0.0000 0.0000 'International Tables Vol C Tables 4.2.6.8 and 6.1.1.4'
O O 0.0106 0.0060 'International Tables Vol C Tables 4.2.6.8 and 6.1.1.4'

loop_
_geom_angle_atom_site_label_1
_geom_angle_atom_site_label_2
_geom_angle_atom_site_label_3
_geom_angle
_geom_angle_site_symmetry_1
_geom_angle_site_symmetry_3
C6 C1 C2 117.30(11) . .
C6 C1 C8 119.34(11) . .
C2 C1 C8 123.18(11) . .
C1 C2 C3 122.76(12) . .
C4 C3 C2 117.71(11) . .
C4 C3 C7 120.71(11) . .
C2 C3 C7 121.58(11) . .
O4 C4 C5 121.04(11) . .
O4 C4 C3 117.98(11) . .
C5 C4 C3 120.94(11) . .
C6 C5 C4 119.97(12) . .
C5 C6 C1 121.29(11) . .
C11 C8 C1 108.85(10) . .
C11 C8 C9 107.78(10) . .
C1 C8 C9 111.57(10) . .
C11 C8 C10 111.57(10) . .
C1 C8 C10 109.65(10) . .
C9 C8 C10 107.43(11) . .
C16 C11 C12 116.85(12) . .
C16 C11 C8 122.52(11) . .
C12 C11 C8 120.49(11) . .
C13 C12 C11 123.21(12) . .
C12 C13 C14 118.49(12) . .
C12 C13 C17 121.20(11) . .
C14 C13 C17 120.31(12) . .
O14 C14 C15 123.09(11) . .
O14 C14 C13 117.07(11) . .
C15 C14 C13 119.84(12) . .
C16 C15 C14 120.36(11) . .
C15 C16 C11 121.24(12) . .
O21 C21 C22 121.05(13) . .
O21 C21 C23 119.76(13) . 2_576
C22 C21 C23 119.18(12) . 2_576
C23 C22 C21 122.40(13) . .
C22 C23 C21 118.41(13) . 2_576
C22 C23 C24 124.18(13) . .
C21 C23 C24 117.41(12) 2_576 .

loop_
_geom_bond_atom_site_label_1
_geom_bond_atom_site_label_2
_geom_bond_distance
_geom_bond_site_symmetry_2
C1 C6 1.3918(18) .
C1 C2 1.3955(17) .
C1 C8 1.5355(17) .
C2 C3 1.3956(18) .
C3 C4 1.3884(18) .
C3 C7 1.5056(17) .
C4 O4 1.3808(15) .
C4 C5 1.3857(17) .
C5 C6 1.3818(18) .
C8 C11 1.5352(17) .
C8 C9 1.5401(18) .
C8 C10 1.5418(18) .
C11 C16 1.3949(17) .
C11 C12 1.3969(17) .
C12 C13 1.3834(18) .
C13 C14 1.3944(17) .
C13 C17 1.4999(18) .
C14 O14 1.3638(16) .
C14 C15 1.3907(18) .
C15 C16 1.3877(18) .
C21 O21 1.2267(16) .
C21 C22 1.468(2) .
C21 C23 1.4876(19) 2_576
C22 C23 1.3356(19) .
C23 C21 1.4876(19) 2_576
C23 C24 1.492(2) .
